data_4108408
loop_
_publ_author_name
'Ying-Li Rao'
'Hazem Amarne'
'Shu-Bin Zhao'
'Theresa M. McCormick'
'Sanela Marti\'c'
'Yi Sun'
'Rui-Yao Wang'
'Suning Wang'

_publ_section_title
;
 Reversible Intramolecular C-C Bond Formation/Breaking and Color Switching
 Mediated by a N,C-Chelate in (2-ph-py)BMes2 and (5-BMes2-2-ph-py)BMes2
;
_journal_name_full 'Journal of the American Chemical Society'
_journal_page_first 12898
_journal_page_last 12900
_journal_paper_doi 10.1021/ja8052046
_journal_volume 130
_journal_year 2008
_chemical_formula_sum 'C29 H30 B N'
_chemical_formula_weight 403.35
_chemical_name_systematic
;
 ?
;
_space_group_IT_number 14
_symmetry_cell_setting monoclinic
_symmetry_space_group_name_Hall '-P 2ybc'
_symmetry_space_group_name_H-M 'P 1 21/c 1'
_atom_sites_solution_hydrogens geom
_atom_sites_solution_primary direct
_atom_sites_solution_secondary difmap
_audit_creation_method SHELXL-97
_cell_angle_alpha 90.00
_cell_angle_beta 92.6770(10)
_cell_angle_gamma 90.00
_cell_formula_units_Z 4
_cell_length_a 11.3972(7)
_cell_length_b 12.7454(8)
_cell_length_c 15.7096(10)
_cell_measurement_reflns_used 7377
_cell_measurement_temperature 296(2)
_cell_measurement_theta_max 27.61
_cell_measurement_theta_min 2.26
_cell_volume 2279.5(2)
_computing_cell_refinement 'Bruker SMART'
_computing_data_collection 'Bruker SMART'
_computing_data_reduction 'Bruker SAINT'
_computing_molecular_graphics 'Bruker SHELXTL'
_computing_publication_material 'Bruker SHELXTL'
_computing_structure_refinement 'SHELXL-97 (Sheldrick, 1997)'
_computing_structure_solution 'SHELXS-97 (Sheldrick, 1990)'
_diffrn_ambient_temperature 296(2)
_diffrn_measured_fraction_theta_full 1.000
_diffrn_measured_fraction_theta_max 0.939
_diffrn_measurement_device_type 'CCD area detector'
_diffrn_measurement_method 'phi and omega scans'
_diffrn_radiation_monochromator graphite
_diffrn_radiation_source 'fine-focus sealed tube'
_diffrn_radiation_type MoK\a
_diffrn_radiation_wavelength 0.71073
_diffrn_reflns_av_R_equivalents 0.0255
_diffrn_reflns_av_sigmaI/netI 0.0209
_diffrn_reflns_limit_h_max 15
_diffrn_reflns_limit_h_min -14
_diffrn_reflns_limit_k_max 16
_diffrn_reflns_limit_k_min -16
_diffrn_reflns_limit_l_max 20
_diffrn_reflns_limit_l_min -20
_diffrn_reflns_number 25495
_diffrn_reflns_theta_full 25.00
_diffrn_reflns_theta_max 28.26
_diffrn_reflns_theta_min 1.79
_exptl_absorpt_coefficient_mu 0.066
_exptl_absorpt_correction_T_max 0.9804
_exptl_absorpt_correction_T_min 0.9739
_exptl_absorpt_correction_type multi-scan
_exptl_crystal_colour clear
_exptl_crystal_density_diffrn 1.175
_exptl_crystal_description block
_exptl_crystal_F_000 864
_exptl_crystal_size_max 0.40
_exptl_crystal_size_mid 0.30
_exptl_crystal_size_min 0.30
_refine_diff_density_max 0.231
_refine_diff_density_min -0.234
_refine_diff_density_rms 0.035
_refine_ls_extinction_method none
_refine_ls_goodness_of_fit_ref 1.074
_refine_ls_hydrogen_treatment constr
_refine_ls_matrix_type full
_refine_ls_number_parameters 286
_refine_ls_number_reflns 5304
_refine_ls_number_restraints 0
_refine_ls_restrained_S_all 1.074
_refine_ls_R_factor_all 0.0669
_refine_ls_R_factor_gt 0.0475
_refine_ls_shift/su_max 0.002
_refine_ls_shift/su_mean 0.000
_refine_ls_structure_factor_coef Fsqd
_refine_ls_weighting_details 'calc w=1/[\s^2^(Fo^2^)+(0.0700P)^2^+0.4000P] where P=(Fo^2^+2Fc^2^)/3'
_refine_ls_weighting_scheme calc
_refine_ls_wR_factor_gt 0.1303
_refine_ls_wR_factor_ref 0.1437
_reflns_number_gt 3929
_reflns_number_total 5304
_reflns_threshold_expression >2sigma(I)
_cod_data_source_file ja8052046_si_001_hazem5.cif
_cod_data_source_block hazem5
_cod_depositor_comments
;
The following automatic conversions were performed:

'_exptl_absorpt_correction_type' value 'multi-scans' was replaced
with the value 'multi-scan' as specified in the replacement file
'src/cod-tools/trunk/data/replacement-values/replacement_values.lst'.

Automatic conversion script
Id: cif_fix_values 5376 2017-05-30 11:51:03Z andrius 
;
_cod_database_code 4108408

loop_
_symmetry_equiv_pos_as_xyz
'x, y, z'
'-x, y+1/2, -z+1/2'
'-x, -y, -z'
'x, -y-1/2, z-1/2'

loop_
_atom_site_label
_atom_site_type_symbol
_atom_site_fract_x
_atom_site_fract_y
_atom_site_fract_z
_atom_site_U_iso_or_equiv
_atom_site_adp_type
_atom_site_occupancy
_atom_site_symmetry_multiplicity
_atom_site_calc_flag
_atom_site_refinement_flags
N1 N 0.82582(11) 0.36957(9) 0.01345(7) 0.0412(3) Uani 1 1 d .
B1 B 0.79112(14) 0.27959(12) 0.08376(9) 0.0369(3) Uani 1 1 d .
C1 C 0.91262(14) 0.36855(13) -0.04269(10) 0.0504(4) Uani 1 1 d .
H1A H 0.9615 0.3103 -0.0447 0.060 Uiso 1 1 calc R
C2 C 0.93023(16) 0.45105(15) -0.09647(11) 0.0591(4) Uani 1 1 d .
H2A H 0.9885 0.4474 -0.1359 0.071 Uiso 1 1 calc R
C3 C 0.86123(16) 0.53953(15) -0.09194(11) 0.0592(5) Uani 1 1 d .
H3A H 0.8731 0.5962 -0.1279 0.071 Uiso 1 1 calc R
C4 C 0.77483(15) 0.54336(13) -0.03396(10) 0.0521(4) Uani 1 1 d .
H4A H 0.7285 0.6030 -0.0296 0.063 Uiso 1 1 calc R
C5 C 0.75737(13) 0.45694(11) 0.01822(9) 0.0398(3) Uani 1 1 d .
C6 C 0.66708(12) 0.44122(11) 0.07941(9) 0.0402(3) Uani 1 1 d .
C7 C 0.57642(14) 0.51036(14) 0.09713(11) 0.0525(4) Uani 1 1 d .
H7A H 0.5711 0.5757 0.0708 0.063 Uiso 1 1 calc R
C8 C 0.49556(15) 0.48012(17) 0.15398(12) 0.0633(5) Uani 1 1 d .
H8A H 0.4358 0.5258 0.1679 0.076 Uiso 1 1 calc R
C9 C 0.50297(15) 0.38143(17) 0.19066(11) 0.0627(5) Uani 1 1 d .
H9A H 0.4465 0.3604 0.2279 0.075 Uiso 1 1 calc R
C10 C 0.59341(14) 0.31370(14) 0.17258(10) 0.0509(4) Uani 1 1 d .
H10A H 0.5962 0.2473 0.1971 0.061 Uiso 1 1 calc R
C11 C 0.67977(12) 0.34380(11) 0.11841(8) 0.0362(3) Uani 1 1 d .
C12 C 0.73699(12) 0.16872(11) 0.04563(9) 0.0386(3) Uani 1 1 d .
C13 C 0.73481(13) 0.07889(11) 0.09855(10) 0.0452(3) Uani 1 1 d .
C14 C 0.69311(15) -0.01648(13) 0.06572(12) 0.0563(4) Uani 1 1 d .
H14A H 0.6933 -0.0744 0.1017 0.068 Uiso 1 1 calc R
C15 C 0.65146(14) -0.02903(13) -0.01773(12) 0.0555(4) Uani 1 1 d .
C16 C 0.64579(14) 0.05985(13) -0.06737(11) 0.0533(4) Uani 1 1 d .
H16A H 0.6154 0.0545 -0.1232 0.064 Uiso 1 1 calc R
C17 C 0.68382(13) 0.15763(12) -0.03730(9) 0.0444(3) Uani 1 1 d .
C18 C 0.65877(18) 0.24975(15) -0.09602(10) 0.0638(5) Uani 1 1 d .
H18A H 0.6020 0.2296 -0.1401 0.096 Uiso 1 1 calc R
H18B H 0.7300 0.2712 -0.1212 0.096 Uiso 1 1 calc R
H18C H 0.6283 0.3070 -0.0640 0.096 Uiso 1 1 calc R
C19 C 0.60822(19) -0.13400(15) -0.05157(16) 0.0806(7) Uani 1 1 d .
H19A H 0.6176 -0.1371 -0.1119 0.121 Uiso 1 1 calc R
H19B H 0.5267 -0.1423 -0.0402 0.121 Uiso 1 1 calc R
H19C H 0.6529 -0.1893 -0.0241 0.121 Uiso 1 1 calc R
C20 C 0.77496(17) 0.07771(14) 0.19172(11) 0.0604(5) Uani 1 1 d .
H20A H 0.7307 0.0263 0.2213 0.091 Uiso 1 1 calc R
H20B H 0.7627 0.1457 0.2161 0.091 Uiso 1 1 calc R
H20C H 0.8569 0.0603 0.1969 0.091 Uiso 1 1 calc R
C21 C 0.91227(12) 0.26748(10) 0.14516(8) 0.0358(3) Uani 1 1 d .
C22 C 0.93466(13) 0.32440(10) 0.22203(8) 0.0391(3) Uani 1 1 d .
C23 C 1.03538(14) 0.30539(12) 0.27373(9) 0.0471(4) Uani 1 1 d .
H23A H 1.0461 0.3427 0.3244 0.057 Uiso 1 1 calc R
C24 C 1.11974(14) 0.23333(12) 0.25253(11) 0.0510(4) Uani 1 1 d .
C25 C 1.10256(14) 0.18252(12) 0.17547(11) 0.0491(4) Uani 1 1 d .
H25A H 1.1600 0.1363 0.1582 0.059 Uiso 1 1 calc R
C26 C 1.00244(13) 0.19758(11) 0.12234(9) 0.0419(3) Uani 1 1 d .
C27 C 0.99887(16) 0.13056(14) 0.04260(11) 0.0593(4) Uani 1 1 d .
H27A H 1.0726 0.1358 0.0158 0.089 Uiso 1 1 calc R
H27B H 0.9369 0.1546 0.0039 0.089 Uiso 1 1 calc R
H27C H 0.9848 0.0588 0.0576 0.089 Uiso 1 1 calc R
C28 C 1.22671(18) 0.21110(17) 0.31054(15) 0.0786(6) Uani 1 1 d .
H28A H 1.2529 0.1406 0.3015 0.118 Uiso 1 1 calc R
H28B H 1.2067 0.2194 0.3689 0.118 Uiso 1 1 calc R
H28C H 1.2883 0.2593 0.2981 0.118 Uiso 1 1 calc R
C29 C 0.85507(15) 0.40924(13) 0.25322(10) 0.0546(4) Uani 1 1 d .
H29A H 0.8924 0.4436 0.3017 0.082 Uiso 1 1 calc R
H29B H 0.7824 0.3786 0.2692 0.082 Uiso 1 1 calc R
H29C H 0.8398 0.4595 0.2086 0.082 Uiso 1 1 calc R

loop_
_atom_site_aniso_label
_atom_site_aniso_U_11
_atom_site_aniso_U_22
_atom_site_aniso_U_33
_atom_site_aniso_U_23
_atom_site_aniso_U_13
_atom_site_aniso_U_12
N1 0.0454(7) 0.0406(6) 0.0373(6) 0.0008(5) 0.0010(5) -0.0039(5)
B1 0.0428(8) 0.0349(8) 0.0334(7) 0.0004(6) 0.0044(6) -0.0023(6)
C1 0.0483(8) 0.0532(9) 0.0504(9) -0.0003(7) 0.0090(7) -0.0034(7)
C2 0.0561(10) 0.0725(12) 0.0495(9) 0.0067(8) 0.0103(7) -0.0162(9)
C3 0.0657(11) 0.0608(10) 0.0506(9) 0.0167(8) -0.0024(8) -0.0211(9)
C4 0.0593(10) 0.0433(8) 0.0528(9) 0.0081(7) -0.0081(7) -0.0063(7)
C5 0.0440(7) 0.0373(7) 0.0374(7) 0.0005(6) -0.0049(6) -0.0030(6)
C6 0.0413(7) 0.0408(8) 0.0381(7) -0.0038(6) -0.0031(6) 0.0000(6)
C7 0.0502(9) 0.0527(9) 0.0541(9) -0.0056(7) -0.0051(7) 0.0105(7)
C8 0.0478(9) 0.0815(13) 0.0608(10) -0.0114(10) 0.0028(8) 0.0152(9)
C9 0.0458(9) 0.0907(14) 0.0526(9) -0.0035(9) 0.0134(7) -0.0021(9)
C10 0.0494(9) 0.0592(10) 0.0443(8) 0.0023(7) 0.0048(7) -0.0058(7)
C11 0.0376(7) 0.0389(7) 0.0319(6) -0.0035(5) 0.0004(5) -0.0027(5)
C12 0.0417(7) 0.0378(7) 0.0369(7) -0.0026(6) 0.0060(6) -0.0031(6)
C13 0.0467(8) 0.0392(7) 0.0500(8) 0.0012(6) 0.0059(6) -0.0041(6)
C14 0.0570(10) 0.0382(8) 0.0745(11) 0.0011(8) 0.0115(8) -0.0066(7)
C15 0.0449(9) 0.0478(9) 0.0750(11) -0.0200(8) 0.0145(8) -0.0095(7)
C16 0.0490(9) 0.0619(10) 0.0494(9) -0.0182(8) 0.0065(7) -0.0100(7)
C17 0.0453(8) 0.0484(8) 0.0397(7) -0.0078(6) 0.0044(6) -0.0057(6)
C18 0.0830(13) 0.0642(11) 0.0422(8) -0.0002(8) -0.0166(8) -0.0108(9)
C19 0.0705(13) 0.0582(12) 0.1146(17) -0.0359(12) 0.0206(12) -0.0196(10)
C20 0.0767(12) 0.0525(10) 0.0521(9) 0.0151(8) 0.0041(8) -0.0105(8)
C21 0.0426(7) 0.0306(6) 0.0346(6) 0.0000(5) 0.0045(5) -0.0029(5)
C22 0.0484(8) 0.0343(7) 0.0346(7) 0.0001(5) 0.0028(6) -0.0065(6)
C23 0.0615(9) 0.0403(8) 0.0390(7) 0.0022(6) -0.0050(7) -0.0113(7)
C24 0.0526(9) 0.0390(8) 0.0602(10) 0.0113(7) -0.0111(7) -0.0077(7)
C25 0.0456(8) 0.0365(7) 0.0652(10) 0.0040(7) 0.0019(7) 0.0017(6)
C26 0.0457(8) 0.0343(7) 0.0459(8) -0.0014(6) 0.0046(6) -0.0016(6)
C27 0.0611(10) 0.0563(10) 0.0609(10) -0.0186(8) 0.0080(8) 0.0113(8)
C28 0.0745(13) 0.0627(12) 0.0950(15) 0.0102(11) -0.0342(12) -0.0031(10)
C29 0.0609(10) 0.0545(9) 0.0482(9) -0.0198(7) 0.0005(7) 0.0007(8)

loop_
_atom_type_symbol
_atom_type_description
_atom_type_scat_dispersion_real
_atom_type_scat_dispersion_imag
_atom_type_scat_source
C C 0.0033 0.0016 'International Tables Vol C Tables 4.2.6.8 and 6.1.1.4'
H H 0.0000 0.0000 'International Tables Vol C Tables 4.2.6.8 and 6.1.1.4'
B B 0.0013 0.0007 'International Tables Vol C Tables 4.2.6.8 and 6.1.1.4'
N N 0.0061 0.0033 'International Tables Vol C Tables 4.2.6.8 and 6.1.1.4'

loop_
_geom_angle_atom_site_label_1
_geom_angle_atom_site_label_2
_geom_angle_atom_site_label_3
_geom_angle
C1 N1 C5 118.71(13)
C1 N1 B1 129.24(12)
C5 N1 B1 111.98(11)
C11 B1 C12 105.63(11)
C11 B1 N1 95.13(10)
C12 B1 N1 116.76(11)
C11 B1 C21 119.69(11)
C12 B1 C21 114.91(11)
N1 B1 C21 103.60(10)
N1 C1 C2 121.75(16)
C1 C2 C3 119.73(16)
C4 C3 C2 119.46(15)
C3 C4 C5 119.27(16)
N1 C5 C4 121.03(14)
N1 C5 C6 110.38(12)
C4 C5 C6 128.52(14)
C11 C6 C7 122.62(14)
C11 C6 C5 110.63(12)
C7 C6 C5 126.73(14)
C8 C7 C6 118.67(16)
C7 C8 C9 119.84(16)
C10 C9 C8 120.85(16)
C9 C10 C11 120.72(16)
C10 C11 C6 117.14(13)
C10 C11 B1 130.90(13)
C6 C11 B1 111.67(12)
C13 C12 C17 116.13(13)
C13 C12 B1 119.85(12)
C17 C12 B1 123.89(12)
C14 C13 C12 120.16(14)
C14 C13 C20 115.55(14)
C12 C13 C20 124.28(13)
C15 C14 C13 123.18(16)
C16 C15 C14 116.58(14)
C16 C15 C19 121.54(17)
C14 C15 C19 121.81(18)
C15 C16 C17 122.58(15)
C16 C17 C12 120.87(14)
C16 C17 C18 116.14(14)
C12 C17 C18 122.91(13)
C26 C21 C22 115.58(13)
C26 C21 B1 120.40(12)
C22 C21 B1 124.02(12)
C23 C22 C21 121.05(13)
C23 C22 C29 115.23(13)
C21 C22 C29 123.71(13)
C24 C23 C22 122.53(14)
C25 C24 C23 116.87(14)
C25 C24 C28 121.18(17)
C23 C24 C28 121.95(16)
C24 C25 C26 122.64(15)
C25 C26 C21 121.13(13)
C25 C26 C27 114.00(14)
C21 C26 C27 124.84(14)

loop_
_geom_bond_atom_site_label_1
_geom_bond_atom_site_label_2
_geom_bond_distance
N1 C1 1.3558(19)
N1 C5 1.3636(18)
N1 B1 1.6531(19)
B1 C11 1.625(2)
B1 C12 1.644(2)
B1 C21 1.654(2)
C1 C2 1.370(2)
C2 C3 1.378(3)
C3 C4 1.373(3)
C4 C5 1.393(2)
C5 C6 1.454(2)
C6 C11 1.3892(19)
C6 C7 1.396(2)
C7 C8 1.368(3)
C8 C9 1.384(3)
C9 C10 1.384(2)
C10 C11 1.385(2)
C12 C13 1.416(2)
C12 C17 1.418(2)
C13 C14 1.395(2)
C13 C20 1.513(2)
C14 C15 1.383(3)
C15 C16 1.375(3)
C15 C19 1.514(2)
C16 C17 1.395(2)
C17 C18 1.512(2)
C21 C26 1.4188(19)
C21 C22 1.4216(18)
C22 C23 1.396(2)
C22 C29 1.508(2)
C23 C24 1.382(2)
C24 C25 1.379(2)
C24 C28 1.514(2)
C25 C26 1.395(2)
C26 C27 1.515(2)
